data_7228044
loop_
_publ_author_name
'Gu, Jinzhong'
'Kirillov, Alexander M.'
'Liang, Xiaoxiao'
'Cui, Yanhui'
'Wu, Jiang'
'Shi, Zi-Fa'

_publ_section_title
;
 Introducing 2-(2-carboxyphenoxy)terephthalic acid as a new versatile
 building block for design of diverse coordination polymers: Synthesis,
 structural features, luminescence sensing, and magnetism
;
_journal_name_full CrystEngComm
_journal_paper_doi 10.1039/C7CE00219J
_journal_year 2017
_chemical_formula_sum 'C66 H42 Cd3 N6 O16'
_chemical_formula_weight 1512.25
_space_group_crystal_system monoclinic
_space_group_IT_number 15
_space_group_name_Hall '-C 2yc'
_space_group_name_H-M_alt 'C 1 2/c 1'
_symmetry_space_group_name_Hall '-C 2yc'
_symmetry_space_group_name_H-M 'C 1 2/c 1'
_atom_sites_solution_hydrogens mixed
_audit_creation_method SHELXL-2014/7
_audit_update_record
;
2017-03-26 deposited with the CCDC.
2017-04-10 downloaded from the CCDC.
;
_cell_angle_alpha 90
_cell_angle_beta 95.087(2)
_cell_angle_gamma 90
_cell_formula_units_Z 4
_cell_length_a 22.5877(5)
_cell_length_b 10.2617(2)
_cell_length_c 24.0631(5)
_cell_measurement_reflns_used 9327
_cell_measurement_temperature 293(2)
_cell_measurement_theta_max 25.044
_cell_measurement_theta_min 3.365
_cell_volume 5555.6(2)
_computing_cell_refinement 'Bruker SAINT'
_computing_data_collection 'Bruker APEX2'
_computing_data_reduction 'Bruker SAINT'
_computing_molecular_graphics 'Bruker SHELXTL'
_computing_publication_material 'Bruker SHELXTL'
_computing_structure_refinement 'SHELXL-2014/7 (Sheldrick, 2014)'
_computing_structure_solution 'SHELXL-2014/7 (Sheldrick, 2014)'
_diffrn_ambient_temperature 293(2)
_diffrn_measured_fraction_theta_full 0.998
_diffrn_measured_fraction_theta_max 0.998
_diffrn_measurement_device_type 'Bruker APE-II CCD'
_diffrn_measurement_method '\f and \w scans'
_diffrn_radiation_type MoK\a
_diffrn_radiation_wavelength 0.71073
_diffrn_reflns_av_R_equivalents 0.0325
_diffrn_reflns_av_unetI/netI 0.0498
_diffrn_reflns_Laue_measured_fraction_full 0.998
_diffrn_reflns_Laue_measured_fraction_max 0.998
_diffrn_reflns_limit_h_max 26
_diffrn_reflns_limit_h_min -26
_diffrn_reflns_limit_k_max 12
_diffrn_reflns_limit_k_min -12
_diffrn_reflns_limit_l_max 26
_diffrn_reflns_limit_l_min -28
_diffrn_reflns_number 9327
_diffrn_reflns_point_group_measured_fraction_full 0.998
_diffrn_reflns_point_group_measured_fraction_max 0.998
_diffrn_reflns_theta_full 25.044
_diffrn_reflns_theta_max 25.044
_diffrn_reflns_theta_min 3.365
_diffrn_source 'fine-focus sealed tube'
_exptl_absorpt_coefficient_mu 1.221
_exptl_absorpt_correction_T_max 0.750
_exptl_absorpt_correction_T_min 0.726
_exptl_absorpt_correction_type multi-scan
_exptl_absorpt_process_details SADABS
_exptl_crystal_colour colorless
_exptl_crystal_density_diffrn 1.808
_exptl_crystal_description block
_exptl_crystal_F_000 3008
_exptl_crystal_size_max 0.280
_exptl_crystal_size_mid 0.260
_exptl_crystal_size_min 0.250
_exptl_transmission_factor_max 0.737
_exptl_transmission_factor_min 0.718
_refine_diff_density_max 0.683
_refine_diff_density_min -0.441
_refine_diff_density_rms 0.084
_refine_ls_extinction_method none
_refine_ls_goodness_of_fit_ref 1.040
_refine_ls_hydrogen_treatment constr
_refine_ls_matrix_type full
_refine_ls_number_parameters 411
_refine_ls_number_reflns 4915
_refine_ls_number_restraints 0
_refine_ls_restrained_S_all 1.040
_refine_ls_R_factor_all 0.0482
_refine_ls_R_factor_gt 0.0330
_refine_ls_shift/su_max 0.004
_refine_ls_shift/su_mean 0.000
_refine_ls_structure_factor_coef Fsqd
_refine_ls_weighting_details 'w=1/[\s^2^(Fo^2^)+(0.0143P)^2^+6.8253P] where P=(Fo^2^+2Fc^2^)/3'
_refine_ls_weighting_scheme calc
_refine_ls_wR_factor_gt 0.0571
_refine_ls_wR_factor_ref 0.0655
_reflns_Friedel_coverage 0.000
_reflns_number_gt 3930
_reflns_number_total 4915
_reflns_threshold_expression 'I > 2\s(I)'
_cod_data_source_file c7ce00219j2.cif
_cod_data_source_block 282-3Cd
_cod_database_code 7228044
_shelx_shelxl_version_number 2014/7
_shelx_space_group_comment
;
The symmetry employed for this shelxl refinement is uniquely defined
by the following loop, which should always be used as a source of
symmetry information in preference to the above space-group names.
They are only intended as comments.
;
_shelx_estimated_absorpt_t_min 0.726
_shelx_estimated_absorpt_t_max 0.750

loop_
_space_group_symop_operation_xyz
'x, y, z'
'-x, y, -z+1/2'
'x+1/2, y+1/2, z'
'-x+1/2, y+1/2, -z+1/2'
'-x, -y, -z'
'x, -y, z-1/2'
'-x+1/2, -y+1/2, -z'
'x+1/2, -y+1/2, z-1/2'

loop_
_atom_site_label
_atom_site_type_symbol
_atom_site_fract_x
_atom_site_fract_y
_atom_site_fract_z
_atom_site_U_iso_or_equiv
_atom_site_adp_type
_atom_site_occupancy
_atom_site_site_symmetry_order
_atom_site_calc_flag
_atom_site_refinement_flags_posn
_atom_site_refinement_flags_adp
_atom_site_refinement_flags_occupancy
Cd1 Cd 1.0000 0.45725(4) 0.2500 0.02824(11) Uani 1 2 d S T P
Cd2 Cd 1.08262(2) 0.31700(3) 0.10884(2) 0.02906(9) Uani 1 1 d . . .
N1 N 1.02531(14) 0.1251(3) 0.09373(13) 0.0376(8) Uani 1 1 d . . .
N2 N 1.14118(15) 0.1484(4) 0.07422(13) 0.0404(9) Uani 1 1 d . . .
N3 N 1.05146(13) 0.6440(3) 0.22484(13) 0.0330(8) Uani 1 1 d . . .
O1 O 1.00687(10) 0.4182(3) 0.15025(10) 0.0361(7) Uani 1 1 d . . .
O2 O 0.97311(12) 0.4418(3) 0.06219(11) 0.0525(8) Uani 1 1 d . . .
O3 O 0.86330(10) 0.3209(3) 0.12895(11) 0.0341(6) Uani 1 1 d . . .
O4 O 0.66713(12) -0.0663(3) 0.13009(11) 0.0484(8) Uani 1 1 d . . .
O5 O 0.69452(11) 0.0376(3) 0.05529(11) 0.0473(8) Uani 1 1 d . . .
O6 O 0.88315(12) 0.2367(3) 0.30292(12) 0.0504(8) Uani 1 1 d . . .
O7 O 0.92135(13) 0.3357(3) 0.23274(13) 0.0637(10) Uani 1 1 d . . .
O8 O 1.09434(11) 0.4019(3) 0.01991(11) 0.0470(8) Uani 1 1 d . . .
H2W H 1.0741 0.4470 -0.0046 0.056 Uiso 1 1 d R U .
H1W H 1.1257 0.4438 0.0309 0.056 Uiso 1 1 d R U .
C1 C 0.96770(15) 0.4564(4) 0.11242(16) 0.0286(9) Uani 1 1 d . . .
C2 C 0.91336(15) 0.5217(4) 0.13098(14) 0.0259(8) Uani 1 1 d . . .
C3 C 0.91330(17) 0.6551(4) 0.13959(15) 0.0335(9) Uani 1 1 d . . .
H3 H 0.9468 0.7033 0.1331 0.040 Uiso 1 1 calc R U .
C4 C 0.86434(18) 0.7179(4) 0.15767(17) 0.0423(11) Uani 1 1 d . . .
H4 H 0.8649 0.8078 0.1627 0.051 Uiso 1 1 calc R U .
C5 C 0.81483(19) 0.6473(5) 0.16822(18) 0.0474(12) Uani 1 1 d . . .
H5 H 0.7820 0.6893 0.1807 0.057 Uiso 1 1 calc R U .
C6 C 0.81378(16) 0.5138(4) 0.16032(16) 0.0371(10) Uani 1 1 d . . .
H6 H 0.7804 0.4660 0.1677 0.045 Uiso 1 1 calc R U .
C7 C 0.86233(15) 0.4520(4) 0.14154(15) 0.0288(9) Uani 1 1 d . . .
C8 C 0.82748(14) 0.2347(4) 0.15618(15) 0.0286(9) Uani 1 1 d . . .
C9 C 0.78430(15) 0.1710(4) 0.12187(15) 0.0320(9) Uani 1 1 d . . .
H9 H 0.7789 0.1930 0.0843 0.038 Uiso 1 1 calc R U .
C10 C 0.74909(15) 0.0753(4) 0.14261(16) 0.0314(9) Uani 1 1 d . . .
C11 C 0.69985(16) 0.0105(4) 0.10550(17) 0.0330(9) Uani 1 1 d . . .
C12 C 0.75781(16) 0.0444(4) 0.19912(16) 0.0382(10) Uani 1 1 d . . .
H12 H 0.7350 -0.0201 0.2140 0.046 Uiso 1 1 calc R U .
C13 C 0.80050(15) 0.1101(4) 0.23286(16) 0.0343(10) Uani 1 1 d . . .
H13 H 0.8054 0.0895 0.2706 0.041 Uiso 1 1 calc R U .
C14 C 0.83654(15) 0.2059(4) 0.21273(15) 0.0293(9) Uani 1 1 d . . .
C15 C 0.88380(16) 0.2669(4) 0.25326(17) 0.0312(9) Uani 1 1 d . . .
C16 C 0.96813(19) 0.1139(5) 0.10238(18) 0.0500(12) Uani 1 1 d . . .
H16 H 0.9499 0.1827 0.1193 0.060 Uiso 1 1 calc R U .
C17 C 0.9344(2) 0.0036(5) 0.0872(2) 0.0624(14) Uani 1 1 d . . .
H17 H 0.8942 0.0002 0.0929 0.075 Uiso 1 1 calc R U .
C18 C 0.9610(3) -0.0981(5) 0.0641(2) 0.0663(16) Uani 1 1 d . . .
H18 H 0.9387 -0.1711 0.0526 0.080 Uiso 1 1 calc R U .
C19 C 1.0219(3) -0.0947(4) 0.05736(17) 0.0538(13) Uani 1 1 d . . .
C20 C 1.0521(2) 0.0211(4) 0.07210(16) 0.0409(11) Uani 1 1 d . . .
C21 C 1.0532(3) -0.2008(5) 0.0355(2) 0.0779(19) Uani 1 1 d . . .
H21 H 1.0331 -0.2779 0.0260 0.093 Uiso 1 1 calc R U .
C22 C 1.1113(3) -0.1909(5) 0.0286(2) 0.081(2) Uani 1 1 d . . .
H22 H 1.1311 -0.2625 0.0155 0.097 Uiso 1 1 calc R U .
C23 C 1.1433(3) -0.0739(5) 0.04070(18) 0.0586(14) Uani 1 1 d . . .
C24 C 1.1141(2) 0.0333(4) 0.06259(16) 0.0456(12) Uani 1 1 d . . .
C25 C 1.2028(3) -0.0552(6) 0.03052(19) 0.0715(18) Uani 1 1 d . . .
H25 H 1.2240 -0.1234 0.0163 0.086 Uiso 1 1 calc R U .
C26 C 1.2300(2) 0.0609(7) 0.0411(2) 0.0719(17) Uani 1 1 d . . .
H26 H 1.2693 0.0736 0.0337 0.086 Uiso 1 1 calc R U .
C27 C 1.1976(2) 0.1608(5) 0.06334(18) 0.0562(13) Uani 1 1 d . . .
H27 H 1.2164 0.2403 0.0709 0.067 Uiso 1 1 calc R U .
C28 C 1.10097(18) 0.6442(5) 0.19927(18) 0.0475(11) Uani 1 1 d . . .
H28 H 1.1187 0.5648 0.1923 0.057 Uiso 1 1 calc R U .
C29 C 1.1277(2) 0.7588(5) 0.18236(19) 0.0551(13) Uani 1 1 d . . .
H29 H 1.1622 0.7549 0.1640 0.066 Uiso 1 1 calc R U .
C30 C 1.10297(19) 0.8756(5) 0.19286(17) 0.0467(12) Uani 1 1 d . . .
H30 H 1.1202 0.9523 0.1815 0.056 Uiso 1 1 calc R U .
C31 C 1.05100(18) 0.8802(4) 0.22113(16) 0.0394(10) Uani 1 1 d . . .
C32 C 1.02406(18) 0.9979(4) 0.23555(19) 0.0510(13) Uani 1 1 d . . .
H32 H 1.0399 1.0768 0.2249 0.061 Uiso 1 1 calc R U .
C33 C 1.02696(15) 0.7606(4) 0.23594(15) 0.0308(9) Uani 1 1 d . . .

loop_
_atom_site_aniso_label
_atom_site_aniso_U_11
_atom_site_aniso_U_22
_atom_site_aniso_U_33
_atom_site_aniso_U_23
_atom_site_aniso_U_13
_atom_site_aniso_U_12
Cd1 0.0249(2) 0.0233(2) 0.0353(2) 0.000 -0.00375(17) 0.000
Cd2 0.02654(15) 0.03216(18) 0.02838(15) -0.00412(13) 0.00182(11) -0.00659(13)
N1 0.038(2) 0.033(2) 0.040(2) 0.0029(17) -0.0060(16) -0.0055(17)
N2 0.042(2) 0.046(2) 0.0326(19) -0.0043(17) 0.0006(16) 0.0092(18)
N3 0.0362(19) 0.0275(19) 0.0351(19) -0.0065(15) 0.0022(15) -0.0012(16)
O1 0.0271(14) 0.0434(17) 0.0362(15) -0.0026(13) -0.0069(12) 0.0067(13)
O2 0.0464(18) 0.078(2) 0.0343(17) 0.0053(17) 0.0097(14) 0.0135(17)
O3 0.0304(14) 0.0330(16) 0.0402(16) -0.0032(13) 0.0101(12) -0.0104(13)
O4 0.0440(17) 0.061(2) 0.0402(17) -0.0085(15) 0.0032(14) -0.0301(16)
O5 0.0424(17) 0.065(2) 0.0341(17) -0.0020(15) -0.0004(13) -0.0204(16)
O6 0.0435(17) 0.075(2) 0.0323(17) -0.0154(16) 0.0002(13) -0.0099(16)
O7 0.055(2) 0.070(2) 0.060(2) 0.0234(18) -0.0290(16) -0.0392(18)
O8 0.0362(16) 0.061(2) 0.0422(17) 0.0162(15) -0.0084(13) -0.0067(15)
C1 0.025(2) 0.025(2) 0.035(2) 0.0035(18) 0.0022(17) -0.0087(17)
C2 0.030(2) 0.025(2) 0.0214(19) 0.0032(16) -0.0042(16) -0.0012(17)
C3 0.033(2) 0.034(2) 0.033(2) 0.0081(19) 0.0018(18) -0.0012(19)
C4 0.052(3) 0.032(2) 0.043(3) 0.004(2) 0.002(2) 0.007(2)
C5 0.045(3) 0.049(3) 0.049(3) -0.002(2) 0.011(2) 0.016(2)
C6 0.026(2) 0.050(3) 0.036(2) 0.003(2) 0.0059(17) 0.001(2)
C7 0.026(2) 0.031(2) 0.029(2) 0.0041(18) -0.0036(16) -0.0054(18)
C8 0.0195(18) 0.029(2) 0.038(2) -0.0013(18) 0.0054(17) -0.0056(17)
C9 0.026(2) 0.042(3) 0.028(2) -0.0008(19) 0.0015(16) -0.0060(19)
C10 0.0239(19) 0.034(2) 0.036(2) -0.0058(19) 0.0026(17) -0.0057(18)
C11 0.023(2) 0.038(3) 0.038(2) -0.012(2) 0.0032(18) -0.0079(19)
C12 0.031(2) 0.041(3) 0.043(2) 0.005(2) 0.0040(19) -0.011(2)
C13 0.030(2) 0.039(3) 0.032(2) 0.0045(19) -0.0045(17) -0.0032(19)
C14 0.0215(19) 0.033(2) 0.032(2) -0.0062(18) -0.0019(16) -0.0029(17)
C15 0.023(2) 0.027(2) 0.042(2) -0.0062(19) -0.0039(18) 0.0039(18)
C16 0.043(3) 0.047(3) 0.059(3) 0.014(2) -0.002(2) -0.009(2)
C17 0.058(3) 0.058(4) 0.068(4) 0.020(3) -0.011(3) -0.023(3)
C18 0.097(4) 0.050(4) 0.047(3) 0.021(3) -0.024(3) -0.036(3)
C19 0.097(4) 0.030(3) 0.030(2) 0.005(2) -0.015(3) -0.012(3)
C20 0.063(3) 0.029(2) 0.028(2) 0.0015(19) -0.012(2) -0.004(2)
C21 0.156(6) 0.033(3) 0.042(3) -0.001(2) -0.008(4) -0.017(4)
C22 0.157(6) 0.036(3) 0.048(3) -0.008(3) 0.000(4) 0.028(4)
C23 0.095(4) 0.051(3) 0.029(2) -0.004(2) -0.002(3) 0.030(3)
C24 0.071(3) 0.040(3) 0.024(2) 0.000(2) -0.006(2) 0.013(3)
C25 0.098(5) 0.081(4) 0.035(3) -0.010(3) -0.003(3) 0.053(4)
C26 0.057(3) 0.114(5) 0.046(3) -0.014(3) 0.010(3) 0.033(4)
C27 0.050(3) 0.073(4) 0.046(3) -0.004(3) 0.004(2) 0.013(3)
C28 0.042(3) 0.053(3) 0.047(3) -0.007(2) 0.005(2) 0.000(2)
C29 0.050(3) 0.068(4) 0.048(3) 0.002(3) 0.012(2) -0.018(3)
C30 0.055(3) 0.043(3) 0.041(3) 0.010(2) -0.002(2) -0.019(2)
C31 0.050(3) 0.031(2) 0.035(2) 0.0041(19) -0.008(2) -0.003(2)
C32 0.067(3) 0.022(2) 0.061(3) 0.005(2) -0.013(2) -0.009(2)
C33 0.036(2) 0.026(2) 0.030(2) 0.0036(17) -0.0025(17) -0.0022(18)

loop_
_atom_type_symbol
_atom_type_description
_atom_type_scat_dispersion_real
_atom_type_scat_dispersion_imag
_atom_type_scat_source
C C 0.0033 0.0016 'International Tables Vol C Tables 4.2.6.8 and 6.1.1.4'
H H 0.0000 0.0000 'International Tables Vol C Tables 4.2.6.8 and 6.1.1.4'
N N 0.0061 0.0033 'International Tables Vol C Tables 4.2.6.8 and 6.1.1.4'
O O 0.0106 0.0060 'International Tables Vol C Tables 4.2.6.8 and 6.1.1.4'
Cd Cd -0.8075 1.2024 'International Tables Vol C Tables 4.2.6.8 and 6.1.1.4'

loop_
_geom_angle_atom_site_label_1
_geom_angle_atom_site_label_2
_geom_angle_atom_site_label_3
_geom_angle
_geom_angle_site_symmetry_1
_geom_angle_site_symmetry_3
O7 Cd1 O7 110.22(18) . 2_755
O7 Cd1 N3 146.23(10) . .
O7 Cd1 N3 95.88(12) 2_755 .
O7 Cd1 N3 95.88(12) . 2_755
O7 Cd1 N3 146.23(10) 2_755 2_755
N3 Cd1 N3 70.61(15) . 2_755
O7 Cd1 O1 80.86(11) . .
O7 Cd1 O1 88.38(10) 2_755 .
N3 Cd1 O1 78.78(10) . .
N3 Cd1 O1 117.49(9) 2_755 .
O7 Cd1 O1 88.38(10) . 2_755
O7 Cd1 O1 80.86(11) 2_755 2_755
N3 Cd1 O1 117.49(9) . 2_755
N3 Cd1 O1 78.78(10) 2_755 2_755
O1 Cd1 O1 161.17(13) . 2_755
O4 Cd2 O1 107.86(10) 3 .
O4 Cd2 O6 77.20(10) 3 2_755
O1 Cd2 O6 87.97(9) . 2_755
O4 Cd2 O8 81.33(9) 3 .
O1 Cd2 O8 112.06(9) . .
O6 Cd2 O8 154.37(9) 2_755 .
O4 Cd2 N1 155.48(11) 3 .
O1 Cd2 N1 91.38(11) . .
O6 Cd2 N1 88.77(11) 2_755 .
O8 Cd2 N1 105.85(10) . .
O4 Cd2 N2 88.84(11) 3 .
O1 Cd2 N2 159.94(11) . .
O6 Cd2 N2 84.97(11) 2_755 .
O8 Cd2 N2 80.74(11) . .
N1 Cd2 N2 69.75(12) . .
C16 N1 C20 117.7(4) . .
C16 N1 Cd2 125.0(3) . .
C20 N1 Cd2 117.2(3) . .
C27 N2 C24 117.9(4) . .
C27 N2 Cd2 125.0(3) . .
C24 N2 Cd2 117.1(3) . .
C28 N3 C33 117.9(4) . .
C28 N3 Cd1 125.4(3) . .
C33 N3 Cd1 116.7(2) . .
C1 O1 Cd2 109.0(2) . .
C1 O1 Cd1 123.3(2) . .
Cd2 O1 Cd1 127.70(10) . .
C7 O3 C8 119.5(3) . .
C11 O4 Cd2 137.6(3) . 3_445
C15 O6 Cd2 139.1(3) . 2_755
C15 O7 Cd1 145.6(3) . .
Cd2 O8 H2W 137.4 . .
Cd2 O8 H1W 93.6 . .
H2W O8 H1W 108.8 . .
O2 C1 O1 122.6(4) . .
O2 C1 C2 120.0(3) . .
O1 C1 C2 117.4(3) . .
C3 C2 C7 117.8(3) . .
C3 C2 C1 119.8(3) . .
C7 C2 C1 122.3(3) . .
C4 C3 C2 121.3(4) . .
C4 C3 H3 119.3 . .
C2 C3 H3 119.3 . .
C5 C4 C3 119.9(4) . .
C5 C4 H4 120.1 . .
C3 C4 H4 120.1 . .
C4 C5 C6 120.1(4) . .
C4 C5 H5 120.0 . .
C6 C5 H5 120.0 . .
C7 C6 C5 119.8(4) . .
C7 C6 H6 120.1 . .
C5 C6 H6 120.1 . .
C6 C7 O3 123.4(3) . .
C6 C7 C2 121.1(4) . .
O3 C7 C2 115.4(3) . .
C9 C8 C14 121.3(3) . .
C9 C8 O3 115.1(3) . .
C14 C8 O3 123.4(3) . .
C8 C9 C10 121.1(3) . .
C8 C9 H9 119.4 . .
C10 C9 H9 119.4 . .
C9 C10 C12 118.5(3) . .
C9 C10 C11 120.9(3) . .
C12 C10 C11 120.5(3) . .
O5 C11 O4 126.0(3) . .
O5 C11 C10 118.7(3) . .
O4 C11 C10 115.3(3) . .
C13 C12 C10 119.6(4) . .
C13 C12 H12 120.2 . .
C10 C12 H12 120.2 . .
C12 C13 C14 122.7(4) . .
C12 C13 H13 118.6 . .
C14 C13 H13 118.6 . .
C8 C14 C13 116.8(3) . .
C8 C14 C15 125.2(3) . .
C13 C14 C15 117.9(3) . .
O6 C15 O7 126.6(4) . .
O6 C15 C14 116.8(4) . .
O7 C15 C14 116.5(4) . .
N1 C16 C17 123.0(5) . .
N1 C16 H16 118.5 . .
C17 C16 H16 118.5 . .
C18 C17 C16 118.9(5) . .
C18 C17 H17 120.6 . .
C16 C17 H17 120.6 . .
C17 C18 C19 120.5(5) . .
C17 C18 H18 119.8 . .
C19 C18 H18 119.8 . .
C18 C19 C20 117.0(5) . .
C18 C19 C21 123.3(5) . .
C20 C19 C21 119.7(5) . .
N1 C20 C19 122.8(4) . .
N1 C20 C24 117.8(4) . .
C19 C20 C24 119.4(4) . .
C22 C21 C19 120.7(5) . .
C22 C21 H21 119.6 . .
C19 C21 H21 119.6 . .
C21 C22 C23 121.7(6) . .
C21 C22 H22 119.2 . .
C23 C22 H22 119.2 . .
C25 C23 C24 116.5(5) . .
C25 C23 C22 124.0(5) . .
C24 C23 C22 119.4(5) . .
N2 C24 C23 122.9(5) . .
N2 C24 C20 118.1(4) . .
C23 C24 C20 119.0(5) . .
C26 C25 C23 121.0(5) . .
C26 C25 H25 119.5 . .
C23 C25 H25 119.5 . .
C25 C26 C27 118.3(5) . .
C25 C26 H26 120.9 . .
C27 C26 H26 120.9 . .
N2 C27 C26 123.4(5) . .
N2 C27 H27 118.3 . .
C26 C27 H27 118.3 . .
N3 C28 C29 122.7(4) . .
N3 C28 H28 118.6 . .
C29 C28 H28 118.6 . .
C30 C29 C28 119.6(4) . .
C30 C29 H29 120.2 . .
C28 C29 H29 120.2 . .
C29 C30 C31 119.7(4) . .
C29 C30 H30 120.2 . .
C31 C30 H30 120.2 . .
C33 C31 C30 116.9(4) . .
C33 C31 C32 120.2(4) . .
C30 C31 C32 123.0(4) . .
C32 C32 C31 121.0(3) 2_755 .
C32 C32 H32 119.5 2_755 .
C31 C32 H32 119.5 . .
N3 C33 C31 123.3(4) . .
N3 C33 C33 117.9(2) . 2_755
C31 C33 C33 118.7(2) . 2_755

loop_
_geom_bond_atom_site_label_1
_geom_bond_atom_site_label_2
_geom_bond_distance
_geom_bond_site_symmetry_2
Cd1 O7 2.180(3) .
Cd1 O7 2.180(3) 2_755
Cd1 N3 2.349(3) .
Cd1 N3 2.349(3) 2_755
Cd1 O1 2.452(2) .
Cd1 O1 2.452(2) 2_755
Cd2 O4 2.273(3) 3
Cd2 O1 2.302(2) .
Cd2 O6 2.344(3) 2_755
Cd2 O8 2.347(3) .
Cd2 N1 2.367(3) .
Cd2 N2 2.373(3) .
N1 C16 1.331(5) .
N1 C20 1.354(5) .
N2 C27 1.329(5) .
N2 C24 1.348(5) .
N3 C28 1.323(5) .
N3 C33 1.354(5) .
O1 C1 1.274(4) .
O2 C1 1.235(4) .
O3 C7 1.379(4) .
O3 C8 1.401(4) .
O4 C11 1.263(4) .
O4 Cd2 2.273(3) 3_445
O5 C11 1.235(4) .
O6 C15 1.236(4) .
O6 Cd2 2.344(3) 2_755
O7 C15 1.239(5) .
O8 H2W 0.8504 .
O8 H1W 0.8501 .
C1 C2 1.501(5) .
C2 C3 1.384(5) .
C2 C7 1.399(5) .
C3 C4 1.384(5) .
C3 H3 0.9300 .
C4 C5 1.375(6) .
C4 H4 0.9300 .
C5 C6 1.382(6) .
C5 H5 0.9300 .
C6 C7 1.377(5) .
C6 H6 0.9300 .
C8 C9 1.384(5) .
C8 C14 1.390(5) .
C9 C10 1.385(5) .
C9 H9 0.9300 .
C10 C12 1.393(5) .
C10 C11 1.517(5) .
C12 C13 1.380(5) .
C12 H12 0.9300 .
C13 C14 1.390(5) .
C13 H13 0.9300 .
C14 C15 1.516(5) .
C16 C17 1.395(6) .
C16 H16 0.9300 .
C17 C18 1.348(7) .
C17 H17 0.9300 .
C18 C19 1.401(7) .
C18 H18 0.9300 .
C19 C20 1.401(6) .
C19 C21 1.423(7) .
C20 C24 1.443(6) .
C21 C22 1.342(7) .
C21 H21 0.9300 .
C22 C23 1.417(7) .
C22 H22 0.9300 .
C23 C25 1.402(7) .
C23 C24 1.408(6) .
C25 C26 1.354(7) .
C25 H25 0.9300 .
C26 C27 1.395(6) .
C26 H26 0.9300 .
C27 H27 0.9300 .
C28 C29 1.399(6) .
C28 H28 0.9300 .
C29 C30 1.356(6) .
C29 H29 0.9300 .
C30 C31 1.409(6) .
C30 H30 0.9300 .
C31 C33 1.401(5) .
C31 C32 1.410(5) .
C32 C32 1.341(9) 2_755
C32 H32 0.9300 .
C33 C33 1.445(7) 2_755

loop_
_geom_hbond_atom_site_label_D
_geom_hbond_atom_site_label_H
_geom_hbond_atom_site_label_A
_geom_hbond_distance_DH
_geom_hbond_distance_HA
_geom_hbond_distance_DA
_geom_hbond_angle_DHA
_geom_hbond_site_symmetry_A
O8 H1W O5 0.85 1.88 2.728(4) 179.6 3
O8 H2W O2 0.85 2.02 2.875(4) 178.6 5_765

loop_
_geom_torsion_atom_site_label_1
_geom_torsion_atom_site_label_2
_geom_torsion_atom_site_label_3
_geom_torsion_atom_site_label_4
_geom_torsion
_geom_torsion_site_symmetry_1
_geom_torsion_site_symmetry_4
Cd2 O1 C1 O2 -1.9(5) . .
Cd1 O1 C1 O2 176.3(3) . .
Cd2 O1 C1 C2 178.2(2) . .
Cd1 O1 C1 C2 -3.6(4) . .
O2 C1 C2 C3 -91.5(5) . .
O1 C1 C2 C3 88.5(4) . .
O2 C1 C2 C7 90.2(4) . .
O1 C1 C2 C7 -89.8(4) . .
C7 C2 C3 C4 -0.4(5) . .
C1 C2 C3 C4 -178.8(3) . .
C2 C3 C4 C5 1.0(6) . .
C3 C4 C5 C6 -0.6(6) . .
C4 C5 C6 C7 -0.4(6) . .
C5 C6 C7 O3 -175.4(3) . .
C5 C6 C7 C2 0.9(6) . .
C8 O3 C7 C6 -27.8(5) . .
C8 O3 C7 C2 155.7(3) . .
C3 C2 C7 C6 -0.5(5) . .
C1 C2 C7 C6 177.8(3) . .
C3 C2 C7 O3 176.1(3) . .
C1 C2 C7 O3 -5.6(5) . .
C7 O3 C8 C9 117.0(4) . .
C7 O3 C8 C14 -67.7(5) . .
C14 C8 C9 C10 -0.8(6) . .
O3 C8 C9 C10 174.6(3) . .
C8 C9 C10 C12 0.3(6) . .
C8 C9 C10 C11 177.0(3) . .
Cd2 O4 C11 O5 -5.8(7) 3_445 .
Cd2 O4 C11 C10 173.1(3) 3_445 .
C9 C10 C11 O5 5.4(6) . .
C12 C10 C11 O5 -178.0(4) . .
C9 C10 C11 O4 -173.6(4) . .
C12 C10 C11 O4 3.0(6) . .
C9 C10 C12 C13 0.6(6) . .
C11 C10 C12 C13 -176.1(3) . .
C10 C12 C13 C14 -1.1(6) . .
C9 C8 C14 C13 0.4(6) . .
O3 C8 C14 C13 -174.7(3) . .
C9 C8 C14 C15 178.0(3) . .
O3 C8 C14 C15 2.9(6) . .
C12 C13 C14 C8 0.6(6) . .
C12 C13 C14 C15 -177.2(4) . .
Cd2 O6 C15 O7 26.1(7) 2_755 .
Cd2 O6 C15 C14 -158.7(3) 2_755 .
Cd1 O7 C15 O6 -5.1(8) . .
Cd1 O7 C15 C14 179.7(4) . .
C8 C14 C15 O6 175.3(4) . .
C13 C14 C15 O6 -7.1(5) . .
C8 C14 C15 O7 -9.0(6) . .
C13 C14 C15 O7 168.5(4) . .
C20 N1 C16 C17 -3.8(6) . .
Cd2 N1 C16 C17 172.8(3) . .
N1 C16 C17 C18 1.9(7) . .
C16 C17 C18 C19 2.2(7) . .
C17 C18 C19 C20 -4.1(6) . .
C17 C18 C19 C21 177.2(5) . .
C16 N1 C20 C19 1.7(6) . .
Cd2 N1 C20 C19 -175.1(3) . .
C16 N1 C20 C24 179.9(3) . .
Cd2 N1 C20 C24 3.0(4) . .
C18 C19 C20 N1 2.1(6) . .
C21 C19 C20 N1 -179.1(4) . .
C18 C19 C20 C24 -176.0(4) . .
C21 C19 C20 C24 2.8(6) . .
C18 C19 C21 C22 178.2(5) . .
C20 C19 C21 C22 -0.4(7) . .
C19 C21 C22 C23 -2.2(8) . .
C21 C22 C23 C25 -175.3(5) . .
C21 C22 C23 C24 2.4(8) . .
C27 N2 C24 C23 1.4(6) . .
Cd2 N2 C24 C23 178.6(3) . .
C27 N2 C24 C20 -177.4(4) . .
Cd2 N2 C24 C20 -0.2(5) . .
C25 C23 C24 N2 -0.9(6) . .
C22 C23 C24 N2 -178.8(4) . .
C25 C23 C24 C20 177.9(4) . .
C22 C23 C24 C20 0.0(6) . .
N1 C20 C24 N2 -1.9(5) . .
C19 C20 C24 N2 176.3(4) . .
N1 C20 C24 C23 179.3(4) . .
C19 C20 C24 C23 -2.5(6) . .
C24 C23 C25 C26 -0.4(7) . .
C22 C23 C25 C26 177.4(5) . .
C23 C25 C26 C27 1.1(7) . .
C24 N2 C27 C26 -0.6(6) . .
Cd2 N2 C27 C26 -177.6(3) . .
C25 C26 C27 N2 -0.6(7) . .
C33 N3 C28 C29 -1.6(6) . .
Cd1 N3 C28 C29 176.1(3) . .
N3 C28 C29 C30 0.9(7) . .
C28 C29 C30 C31 0.6(7) . .
C29 C30 C31 C33 -1.3(6) . .
C29 C30 C31 C32 177.4(4) . .
C33 C31 C32 C32 1.3(8) . 2_755
C30 C31 C32 C32 -177.3(5) . 2_755
C28 N3 C33 C31 0.8(6) . .
Cd1 N3 C33 C31 -177.0(3) . .
C28 N3 C33 C33 -179.8(4) . 2_755
Cd1 N3 C33 C33 2.4(5) . 2_755
C30 C31 C33 N3 0.6(6) . .
C32 C31 C33 N3 -178.1(4) . .
C30 C31 C33 C33 -178.8(4) . 2_755
C32 C31 C33 C33 2.5(6) . 2_755
